data_1540815
loop_
_publ_author_name
'Ullner, O.E.'

_publ_section_title
;
 X-ray analysis of gold-aluminium alloys
;
_journal_name_full 'Arkiv foer Kemi, Mineralogi och Geologi'
_journal_page_first 1
_journal_page_last 20
_journal_volume 14
_journal_year 1940
_chemical_formula_sum 'Al Au4'
_space_group_IT_number 198
_symmetry_space_group_name_Hall 'P 2ac 2ab 3'
_symmetry_space_group_name_H-M 'P 21 3'
_cell_angle_alpha 90
_cell_angle_beta 90
_cell_angle_gamma 90
_cell_formula_units_Z 4
_cell_length_a 6.902
_cell_length_b 6.902
_cell_length_c 6.902
_cell_volume 328.795
_citation_journal_id_ASTM AKMGAE
_cod_data_source_file Ullner_AKMGAE_1940_462.cif
_cod_data_source_block Al1Au4
_cod_original_cell_volume 328.7947
_cod_original_formula_sum 'Al1 Au4'
_cod_database_code 1540815

loop_
_symmetry_equiv_pos_as_xyz
x,y,z
-x+1/2,-y,z+1/2
x+1/2,-y+1/2,-z
-x,y+1/2,-z+1/2
z,x,y
-z+1/2,-x,y+1/2
z+1/2,-x+1/2,-y
-z,x+1/2,-y+1/2
y,z,x
y+1/2,-z+1/2,-x
-y,z+1/2,-x+1/2
-y+1/2,-z,x+1/2

loop_
_atom_site_label
_atom_site_type_symbol
_atom_site_fract_x
_atom_site_fract_y
_atom_site_fract_z
_atom_site_occupancy
_atom_site_U_iso_or_equiv
Al1 Al 0.054 0.054 0.054 1 0.0
Au1 Au 0.69 0.69 0.69 1 0.0
Au2 Au 0.785 0.95 0.385 1 0.0
